data_7000792
loop_
_publ_author_name
'Han, Ying-Feng'
'Lin, Yue-Jian'
'Jia, Wei-Guo'
'Jin, Guo-Xin'

_publ_section_title
;
 Half-sandwich Ir-based neutral organometallic macrocycles containing
 pyridine-4-thiolato ligands
;
_journal_issue 12
_journal_name_full 'Dalton Transactions'
_journal_page_first 2077
_journal_page_last 2080
_journal_paper_doi 10.1039/b900645c
_journal_year 2009
_chemical_formula_sum 'C45 H57 Cl3 Ir3 N3 S3'
_chemical_formula_weight 1419.07
_chemical_name_systematic
;
?
;
_space_group_IT_number 2
_symmetry_cell_setting triclinic
_symmetry_space_group_name_Hall '-P 1'
_symmetry_space_group_name_H-M 'P -1'
_atom_sites_solution_hydrogens geom
_atom_sites_solution_primary direct
_atom_sites_solution_secondary difmap
_audit_creation_method SHELXL-97
_cell_angle_alpha 68.877(5)
_cell_angle_beta 85.029(6)
_cell_angle_gamma 88.798(5)
_cell_formula_units_Z 2
_cell_length_a 8.838(3)
_cell_length_b 17.675(7)
_cell_length_c 18.572(7)
_cell_measurement_reflns_used 827
_cell_measurement_temperature 293(2)
_cell_measurement_theta_max 23.408
_cell_measurement_theta_min 2.506
_cell_volume 2695.9(17)
_computing_cell_refinement 'Bruker SMART'
_computing_data_collection 'Bruker SMART'
_computing_data_reduction 'Bruker SHELXTL'
_computing_molecular_graphics 'Bruker SHELXTL'
_computing_publication_material 'Bruker SHELXTL'
_computing_structure_refinement 'SHELXL-97 (Sheldrick, 1997)'
_computing_structure_solution 'SHELXS-97 (Sheldrick, 1990)'
_diffrn_ambient_temperature 293(2)
_diffrn_measured_fraction_theta_full 0.977
_diffrn_measured_fraction_theta_max 0.977
_diffrn_measurement_device_type 'CCD area detector'
_diffrn_measurement_method 'phi and omega scans'
_diffrn_radiation_monochromator graphite
_diffrn_radiation_source 'fine-focus sealed tube'
_diffrn_radiation_type MoK\a
_diffrn_radiation_wavelength 0.71073
_diffrn_reflns_av_R_equivalents 0.0674
_diffrn_reflns_av_sigmaI/netI 0.1092
_diffrn_reflns_limit_h_max 6
_diffrn_reflns_limit_h_min -10
_diffrn_reflns_limit_k_max 19
_diffrn_reflns_limit_k_min -21
_diffrn_reflns_limit_l_max 22
_diffrn_reflns_limit_l_min -21
_diffrn_reflns_number 11192
_diffrn_reflns_theta_full 25.01
_diffrn_reflns_theta_max 25.01
_diffrn_reflns_theta_min 1.99
_diffrn_standards_decay_% 11.00
_exptl_absorpt_coefficient_mu 7.682
_exptl_absorpt_correction_T_max 0.5138
_exptl_absorpt_correction_T_min 0.3920
_exptl_absorpt_correction_type multi-scan
_exptl_absorpt_process_details sadabs
_exptl_crystal_colour red
_exptl_crystal_density_diffrn 1.748
_exptl_crystal_density_method 'not measured'
_exptl_crystal_description prism
_exptl_crystal_F_000 1356
_exptl_crystal_size_max 0.15
_exptl_crystal_size_mid 0.12
_exptl_crystal_size_min 0.10
_refine_diff_density_max 1.948
_refine_diff_density_min -1.358
_refine_diff_density_rms 0.204
_refine_ls_extinction_method none
_refine_ls_goodness_of_fit_ref 0.854
_refine_ls_hydrogen_treatment constr
_refine_ls_matrix_type full
_refine_ls_number_parameters 529
_refine_ls_number_reflns 9285
_refine_ls_number_restraints 0
_refine_ls_restrained_S_all 0.854
_refine_ls_R_factor_all 0.0872
_refine_ls_R_factor_gt 0.0531
_refine_ls_shift/su_max 0.005
_refine_ls_shift/su_mean 0.000
_refine_ls_structure_factor_coef Fsqd
_refine_ls_weighting_details 'calc w=1/[\s^2^(Fo^2^)+(0.0609P)^2^+0.0000P] where P=(Fo^2^+2Fc^2^)/3'
_refine_ls_weighting_scheme calc
_refine_ls_wR_factor_gt 0.1160
_refine_ls_wR_factor_ref 0.1231
_reflns_number_gt 5578
_reflns_number_total 9285
_reflns_threshold_expression >2sigma(I)
_cod_data_source_file b900645c.txt
_cod_data_source_block f80405a
_cod_depositor_comments
;
The following automatic conversions were performed:
'_symmetry_cell_setting' value 'Triclinic' changed to 'triclinic'
according to '/home/saulius/struct/CIF-dictionaries/cif_core.dic'
dictionary named 'cif_core.dic' version 2.4.1 from 2010-06-29.

Automatic conversion script
Id: cif_fix_enum 1527 2010-12-29 10:47:43Z saulius 
;
_cod_original_cell_volume 2695.9(18)
_cod_original_sg_symbol_H-M P-1
_cod_database_code 7000792

loop_
_symmetry_equiv_pos_as_xyz
'x, y, z'
'-x, -y, -z'

loop_
_atom_site_label
_atom_site_type_symbol
_atom_site_fract_x
_atom_site_fract_y
_atom_site_fract_z
_atom_site_U_iso_or_equiv
_atom_site_adp_type
_atom_site_occupancy
_atom_site_symmetry_multiplicity
_atom_site_calc_flag
_atom_site_refinement_flags
_atom_site_disorder_assembly
_atom_site_disorder_group
Ir1 Ir 0.24020(5) 1.11226(3) 0.26024(3) 0.04302(15) Uani 1 1 d . . .
Ir2 Ir 0.33873(5) 0.74157(3) 0.09524(3) 0.04647(15) Uani 1 1 d . . .
Ir3 Ir -0.24469(5) 0.69279(3) 0.47489(3) 0.04851(16) Uani 1 1 d . . .
S1 S 0.4365(3) 1.0300(2) 0.2362(2) 0.0545(9) Uani 1 1 d . . .
S2 S 0.0760(4) 0.7229(2) 0.1282(2) 0.0626(10) Uani 1 1 d . . .
S3 S -0.2957(4) 0.8334(2) 0.4297(2) 0.0635(10) Uani 1 1 d . . .
N1 N 0.3386(11) 0.8226(6) 0.1556(5) 0.045(3) Uani 1 1 d . . .
N2 N -0.1226(10) 0.7154(6) 0.3648(5) 0.047(3) Uani 1 1 d . . .
N3 N 0.0839(10) 1.0135(6) 0.2993(6) 0.045(2) Uani 1 1 d . . .
Cl1 Cl 0.1420(4) 1.1472(2) 0.13526(19) 0.0633(9) Uani 1 1 d . . .
Cl2 Cl 0.4169(4) 0.6339(2) 0.2106(2) 0.0663(9) Uani 1 1 d . . .
Cl3 Cl -0.0089(4) 0.6963(2) 0.5326(2) 0.0666(10) Uani 1 1 d . . .
C1 C 0.3903(13) 0.9506(8) 0.2080(7) 0.050(3) Uani 1 1 d . . .
C2 C 0.2565(12) 0.9468(7) 0.1717(7) 0.044(3) Uani 1 1 d . . .
H2 H 0.1819 0.9862 0.1638 0.053 Uiso 1 1 calc R . .
C3 C 0.2441(12) 0.8807(8) 0.1488(6) 0.046(3) Uani 1 1 d . . .
H3 H 0.1563 0.8781 0.1256 0.055 Uiso 1 1 calc R . .
C4 C 0.4656(13) 0.8257(8) 0.1948(8) 0.054(3) Uani 1 1 d . . .
H4 H 0.5345 0.7834 0.2043 0.065 Uiso 1 1 calc R . .
C5 C 0.4926(12) 0.8860(8) 0.2191(7) 0.050(3) Uani 1 1 d . . .
H5 H 0.5801 0.8854 0.2437 0.060 Uiso 1 1 calc R . .
C6 C 0.0073(13) 0.7228(8) 0.2175(8) 0.060(4) Uani 1 1 d . . .
C7 C -0.1391(13) 0.7451(10) 0.2320(8) 0.075(5) Uani 1 1 d . . .
H7 H -0.1996 0.7649 0.1907 0.090 Uiso 1 1 calc R . .
C8 C -0.1990(13) 0.7396(9) 0.3027(8) 0.063(4) Uani 1 1 d . . .
H8 H -0.3002 0.7538 0.3081 0.075 Uiso 1 1 calc R . .
C9 C 0.0206(14) 0.6940(8) 0.3559(8) 0.057(4) Uani 1 1 d . . .
H9 H 0.0756 0.6748 0.3993 0.068 Uiso 1 1 calc R . .
C10 C 0.0913(13) 0.6988(8) 0.2856(7) 0.057(4) Uani 1 1 d . . .
H10 H 0.1938 0.6866 0.2817 0.069 Uiso 1 1 calc R . .
C11 C -0.1435(14) 0.8976(8) 0.3769(8) 0.057(4) Uani 1 1 d . . .
C12 C -0.1789(14) 0.9731(8) 0.3241(8) 0.062(4) Uani 1 1 d . . .
H12 H -0.2791 0.9857 0.3133 0.074 Uiso 1 1 calc R . .
C13 C -0.0658(14) 1.0286(8) 0.2882(8) 0.055(3) Uani 1 1 d . . .
H13 H -0.0923 1.0794 0.2544 0.067 Uiso 1 1 calc R . .
C14 C 0.1138(13) 0.9419(8) 0.3464(7) 0.051(3) Uani 1 1 d . . .
H14 H 0.2153 0.9294 0.3542 0.062 Uiso 1 1 calc R . .
C15 C 0.0069(12) 0.8827(8) 0.3860(7) 0.050(3) Uani 1 1 d . . .
H15 H 0.0374 0.8324 0.4191 0.059 Uiso 1 1 calc R . .
C16 C 0.3354(17) 1.1280(8) 0.3562(8) 0.061(4) Uani 1 1 d . . .
C17 C 0.1788(14) 1.1487(9) 0.3573(8) 0.054(4) Uani 1 1 d . . .
C18 C 0.1494(16) 1.2148(8) 0.2894(8) 0.061(4) Uani 1 1 d . . .
C19 C 0.2912(18) 1.2358(8) 0.2437(8) 0.060(4) Uani 1 1 d . . .
C20 C 0.4010(13) 1.1868(8) 0.2844(9) 0.053(4) Uani 1 1 d . . .
C21 C 0.422(2) 1.0659(12) 0.4194(12) 0.133(8) Uani 1 1 d . . .
H21A H 0.3514 1.0264 0.4548 0.199 Uiso 1 1 calc R . .
H21B H 0.4725 1.0931 0.4469 0.199 Uiso 1 1 calc R . .
H21C H 0.4954 1.0392 0.3959 0.199 Uiso 1 1 calc R . .
C22 C 0.0670(19) 1.1062(11) 0.4254(9) 0.110(7) Uani 1 1 d . . .
H22A H 0.0777 1.0485 0.4399 0.165 Uiso 1 1 calc R . .
H22B H -0.0344 1.1212 0.4115 0.165 Uiso 1 1 calc R . .
H22C H 0.0866 1.1217 0.4683 0.165 Uiso 1 1 calc R . .
C23 C 0.0009(17) 1.2541(12) 0.2744(14) 0.134(9) Uani 1 1 d . . .
H23A H -0.0765 1.2203 0.3103 0.200 Uiso 1 1 calc R . .
H23B H -0.0209 1.2619 0.2224 0.200 Uiso 1 1 calc R . .
H23C H 0.0034 1.3057 0.2805 0.200 Uiso 1 1 calc R . .
C24 C 0.310(2) 1.3073(10) 0.1656(10) 0.116(7) Uani 1 1 d . . .
H24A H 0.2488 1.3517 0.1686 0.175 Uiso 1 1 calc R . .
H24B H 0.2782 1.2906 0.1254 0.175 Uiso 1 1 calc R . .
H24C H 0.4147 1.3241 0.1541 0.175 Uiso 1 1 calc R . .
C25 C 0.5741(16) 1.1930(12) 0.2556(13) 0.132(9) Uani 1 1 d . . .
H25A H 0.6328 1.1674 0.2990 0.198 Uiso 1 1 calc R . .
H25B H 0.6037 1.2491 0.2314 0.198 Uiso 1 1 calc R . .
H25C H 0.5917 1.1664 0.2189 0.198 Uiso 1 1 calc R . .
C26 C 0.3453(16) 0.8180(9) -0.0243(8) 0.064(4) Uani 1 1 d . . .
C27 C 0.3062(14) 0.7379(9) -0.0169(7) 0.055(3) Uani 1 1 d . . .
C28 C 0.4287(14) 0.6873(9) 0.0141(8) 0.061(4) Uani 1 1 d . . .
C29 C 0.5498(13) 0.7366(9) 0.0259(8) 0.059(4) Uani 1 1 d . . .
C30 C 0.4865(14) 0.8189(7) -0.0024(6) 0.045(3) Uani 1 1 d . . .
C31 C 0.2513(18) 0.8924(10) -0.0613(10) 0.098(6) Uani 1 1 d . . .
H31A H 0.2775 0.9345 -0.0431 0.148 Uiso 1 1 calc R . .
H31B H 0.1454 0.8789 -0.0477 0.148 Uiso 1 1 calc R . .
H31C H 0.2715 0.9110 -0.1166 0.148 Uiso 1 1 calc R . .
C32 C 0.1673(15) 0.7125(11) -0.0442(9) 0.093(6) Uani 1 1 d . . .
H32A H 0.1159 0.7598 -0.0754 0.140 Uiso 1 1 calc R . .
H32B H 0.1004 0.6817 -0.0002 0.140 Uiso 1 1 calc R . .
H32C H 0.1969 0.6797 -0.0744 0.140 Uiso 1 1 calc R . .
C33 C 0.4426(18) 0.5962(9) 0.0315(10) 0.091(5) Uani 1 1 d . . .
H33A H 0.5175 0.5870 -0.0050 0.137 Uiso 1 1 calc R . .
H33B H 0.3464 0.5746 0.0273 0.137 Uiso 1 1 calc R . .
H33C H 0.4727 0.5698 0.0830 0.137 Uiso 1 1 calc R . .
C34 C 0.6975(14) 0.7069(10) 0.0510(8) 0.080(5) Uani 1 1 d . . .
H34A H 0.6860 0.6690 0.1033 0.120 Uiso 1 1 calc R . .
H34B H 0.7605 0.7516 0.0483 0.120 Uiso 1 1 calc R . .
H34C H 0.7440 0.6804 0.0178 0.120 Uiso 1 1 calc R . .
C35 C 0.5816(17) 0.8894(9) -0.0010(10) 0.094(6) Uani 1 1 d . . .
H35A H 0.6331 0.9163 -0.0513 0.140 Uiso 1 1 calc R . .
H35B H 0.6550 0.8691 0.0365 0.140 Uiso 1 1 calc R . .
H35C H 0.5166 0.9271 0.0128 0.140 Uiso 1 1 calc R . .
C36 C -0.4699(15) 0.6689(9) 0.5362(10) 0.074(5) Uani 1 1 d . . .
C37 C -0.3580(13) 0.6158(8) 0.5855(7) 0.050(3) Uani 1 1 d . . .
C38 C -0.2898(15) 0.5665(8) 0.5468(10) 0.066(4) Uani 1 1 d . . .
C39 C -0.3586(16) 0.5856(9) 0.4742(9) 0.067(4) Uani 1 1 d . . .
C40 C -0.4661(15) 0.6500(9) 0.4689(9) 0.068(4) Uani 1 1 d . . .
C41 C -0.5679(16) 0.7290(12) 0.5551(11) 0.107(6) Uani 1 1 d . . .
H41A H -0.6007 0.7682 0.5083 0.161 Uiso 1 1 calc R . .
H41B H -0.5119 0.7560 0.5811 0.161 Uiso 1 1 calc R . .
H41C H -0.6549 0.7019 0.5884 0.161 Uiso 1 1 calc R . .
C42 C -0.3249(18) 0.6107(10) 0.6652(8) 0.089(5) Uani 1 1 d . . .
H42A H -0.4177 0.6159 0.6938 0.134 Uiso 1 1 calc R . .
H42B H -0.2559 0.6537 0.6609 0.134 Uiso 1 1 calc R . .
H42C H -0.2798 0.5594 0.6916 0.134 Uiso 1 1 calc R . .
C43 C -0.175(2) 0.5010(10) 0.5758(11) 0.118(7) Uani 1 1 d . . .
H43A H -0.0800 0.5250 0.5783 0.177 Uiso 1 1 calc R . .
H43B H -0.1611 0.4717 0.5412 0.177 Uiso 1 1 calc R . .
H43C H -0.2104 0.4645 0.6266 0.177 Uiso 1 1 calc R . .
C44 C -0.3248(18) 0.5465(10) 0.4164(10) 0.102(6) Uani 1 1 d . . .
H44A H -0.2411 0.5742 0.3808 0.153 Uiso 1 1 calc R . .
H44B H -0.4125 0.5490 0.3886 0.153 Uiso 1 1 calc R . .
H44C H -0.2989 0.4908 0.4424 0.153 Uiso 1 1 calc R . .
C45 C -0.5782(16) 0.6867(11) 0.4073(10) 0.115(7) Uani 1 1 d . . .
H45A H -0.6801 0.6784 0.4315 0.172 Uiso 1 1 calc R . .
H45B H -0.5669 0.6609 0.3697 0.172 Uiso 1 1 calc R . .
H45C H -0.5580 0.7438 0.3822 0.172 Uiso 1 1 calc R . .

loop_
_atom_site_aniso_label
_atom_site_aniso_U_11
_atom_site_aniso_U_22
_atom_site_aniso_U_33
_atom_site_aniso_U_23
_atom_site_aniso_U_13
_atom_site_aniso_U_12
Ir1 0.0425(3) 0.0420(3) 0.0434(3) -0.0139(2) -0.0035(2) -0.0020(2)
Ir2 0.0440(3) 0.0516(3) 0.0462(3) -0.0208(3) -0.0025(2) 0.0034(2)
Ir3 0.0400(3) 0.0535(3) 0.0486(3) -0.0152(3) 0.0035(2) -0.0129(2)
S1 0.0425(17) 0.058(2) 0.070(2) -0.0289(19) -0.0117(16) 0.0032(15)
S2 0.0452(18) 0.094(3) 0.057(2) -0.037(2) -0.0035(16) -0.0065(18)
S3 0.0454(18) 0.057(2) 0.085(3) -0.025(2) 0.0102(18) -0.0100(16)
N1 0.052(6) 0.049(7) 0.041(6) -0.029(5) 0.013(5) 0.003(5)
N2 0.031(5) 0.068(7) 0.037(6) -0.013(5) -0.008(5) -0.002(5)
N3 0.039(6) 0.040(7) 0.056(7) -0.019(6) 0.002(5) -0.009(5)
Cl1 0.075(2) 0.067(2) 0.050(2) -0.0200(19) -0.0170(17) 0.0073(18)
Cl2 0.067(2) 0.060(2) 0.063(2) -0.0126(19) -0.0011(17) 0.0123(17)
Cl3 0.0548(19) 0.080(3) 0.055(2) -0.0103(19) -0.0114(16) -0.0147(18)
C1 0.049(7) 0.052(8) 0.044(8) -0.012(7) 0.006(6) 0.001(6)
C2 0.035(6) 0.051(8) 0.053(8) -0.028(7) -0.004(6) 0.008(5)
C3 0.032(6) 0.059(9) 0.035(7) -0.002(6) -0.005(5) 0.000(6)
C4 0.049(8) 0.044(8) 0.075(10) -0.030(8) -0.009(7) 0.010(6)
C5 0.038(7) 0.057(9) 0.058(9) -0.021(7) -0.030(6) 0.012(6)
C6 0.040(7) 0.061(9) 0.082(11) -0.032(8) 0.003(7) -0.009(6)
C7 0.037(7) 0.125(14) 0.052(10) -0.015(9) -0.018(6) 0.029(8)
C8 0.032(7) 0.092(11) 0.060(10) -0.023(9) -0.004(7) 0.006(7)
C9 0.048(8) 0.068(10) 0.056(9) -0.025(8) -0.004(7) 0.000(7)
C10 0.036(7) 0.089(11) 0.041(8) -0.017(8) -0.001(6) 0.014(7)
C11 0.060(9) 0.037(8) 0.070(10) -0.021(7) 0.016(7) -0.009(7)
C12 0.044(7) 0.058(10) 0.090(11) -0.035(9) -0.003(7) -0.008(7)
C13 0.064(9) 0.045(8) 0.057(9) -0.018(7) -0.008(7) 0.004(7)
C14 0.040(7) 0.051(9) 0.061(9) -0.019(7) 0.008(6) -0.001(6)
C15 0.036(7) 0.056(9) 0.051(8) -0.011(7) -0.008(6) -0.003(6)
C16 0.091(11) 0.057(9) 0.043(9) -0.023(8) -0.017(8) -0.002(8)
C17 0.048(8) 0.078(10) 0.051(9) -0.043(8) 0.005(6) -0.006(7)
C18 0.082(10) 0.052(9) 0.058(10) -0.029(8) -0.011(8) 0.021(8)
C19 0.101(11) 0.029(8) 0.052(9) -0.015(7) -0.004(8) -0.013(8)
C20 0.049(7) 0.045(8) 0.082(11) -0.043(8) 0.003(7) -0.011(6)
C21 0.19(2) 0.104(16) 0.131(19) -0.059(14) -0.091(16) 0.051(15)
C22 0.122(14) 0.124(16) 0.087(13) -0.050(12) 0.038(11) -0.051(12)
C23 0.078(11) 0.154(19) 0.24(3) -0.15(2) -0.043(14) 0.048(12)
C24 0.19(2) 0.068(12) 0.084(14) -0.023(11) 0.008(13) -0.025(13)
C25 0.061(10) 0.159(19) 0.23(2) -0.144(19) 0.013(13) -0.043(11)
C26 0.073(10) 0.059(10) 0.055(9) -0.016(8) 0.003(8) 0.006(8)
C27 0.052(8) 0.068(10) 0.049(9) -0.026(8) -0.010(6) 0.012(7)
C28 0.054(8) 0.084(11) 0.061(9) -0.050(9) 0.007(7) 0.012(8)
C29 0.037(7) 0.090(11) 0.058(9) -0.040(9) 0.014(6) -0.005(7)
C30 0.062(8) 0.039(8) 0.028(7) -0.005(6) -0.012(6) 0.021(6)
C31 0.096(12) 0.093(14) 0.078(13) -0.002(10) 0.013(10) 0.007(10)
C32 0.063(9) 0.150(17) 0.085(13) -0.061(12) -0.020(9) 0.006(10)
C33 0.116(13) 0.066(12) 0.099(14) -0.041(10) 0.003(11) 0.007(10)
C34 0.050(8) 0.116(14) 0.068(11) -0.026(10) -0.009(7) 0.007(8)
C35 0.112(13) 0.054(10) 0.102(14) -0.022(10) 0.038(11) -0.009(9)
C36 0.052(9) 0.070(11) 0.095(13) -0.032(10) 0.043(9) -0.028(8)
C37 0.045(7) 0.043(8) 0.050(9) 0.000(7) -0.002(6) -0.007(6)
C38 0.053(8) 0.026(7) 0.102(13) -0.006(8) 0.005(8) -0.008(6)
C39 0.056(9) 0.071(11) 0.081(12) -0.042(10) 0.020(8) -0.040(8)
C40 0.048(8) 0.066(11) 0.083(12) -0.020(9) 0.014(8) -0.043(8)
C41 0.062(10) 0.157(18) 0.121(16) -0.076(15) 0.011(10) 0.012(11)
C42 0.120(13) 0.094(13) 0.053(10) -0.023(9) -0.011(9) -0.033(10)
C43 0.126(15) 0.062(12) 0.133(18) 0.007(11) -0.023(13) 0.001(11)
C44 0.106(13) 0.082(13) 0.132(16) -0.059(13) 0.018(12) -0.049(10)
C45 0.063(10) 0.133(17) 0.113(16) 0.007(13) -0.037(10) -0.040(10)

loop_
_atom_type_symbol
_atom_type_description
_atom_type_scat_dispersion_real
_atom_type_scat_dispersion_imag
_atom_type_scat_source
C C 0.0033 0.0016 'International Tables Vol C Tables 4.2.6.8 and 6.1.1.4'
H H 0.0000 0.0000 'International Tables Vol C Tables 4.2.6.8 and 6.1.1.4'
N N 0.0061 0.0033 'International Tables Vol C Tables 4.2.6.8 and 6.1.1.4'
S S 0.1246 0.1234 'International Tables Vol C Tables 4.2.6.8 and 6.1.1.4'
Cl Cl 0.1484 0.1585 'International Tables Vol C Tables 4.2.6.8 and 6.1.1.4'
Ir Ir -1.4442 7.9887 'International Tables Vol C Tables 4.2.6.8 and 6.1.1.4'

loop_
_geom_angle_atom_site_label_1
_geom_angle_atom_site_label_2
_geom_angle_atom_site_label_3
_geom_angle
_geom_angle_site_symmetry_1
_geom_angle_site_symmetry_3
_geom_angle_publ_flag
N3 Ir1 C20 150.1(5) . . ?
N3 Ir1 C16 110.7(5) . . ?
C20 Ir1 C16 39.5(5) . . ?
N3 Ir1 C19 149.2(5) . . ?
C20 Ir1 C19 37.4(5) . . ?
C16 Ir1 C19 65.6(5) . . ?
N3 Ir1 C17 93.5(4) . . ?
C20 Ir1 C17 63.5(4) . . ?
C16 Ir1 C17 38.8(5) . . ?
C19 Ir1 C17 64.0(5) . . ?
N3 Ir1 C18 111.0(5) . . ?
C20 Ir1 C18 63.3(5) . . ?
C16 Ir1 C18 65.4(5) . . ?
C19 Ir1 C18 38.4(5) . . ?
C17 Ir1 C18 38.1(5) . . ?
N3 Ir1 S1 91.6(3) . . ?
C20 Ir1 S1 90.9(3) . . ?
C16 Ir1 S1 95.7(4) . . ?
C19 Ir1 S1 118.9(4) . . ?
C17 Ir1 S1 132.2(4) . . ?
C18 Ir1 S1 154.1(4) . . ?
N3 Ir1 Cl1 86.7(3) . . ?
C20 Ir1 Cl1 122.7(4) . . ?
C16 Ir1 Cl1 159.2(4) . . ?
C19 Ir1 Cl1 93.6(4) . . ?
C17 Ir1 Cl1 132.5(4) . . ?
C18 Ir1 Cl1 98.3(4) . . ?
S1 Ir1 Cl1 95.21(12) . . ?
N1 Ir2 C26 104.7(5) . . ?
N1 Ir2 C28 155.3(4) . . ?
C26 Ir2 C28 64.4(6) . . ?
N1 Ir2 C27 141.7(5) . . ?
C26 Ir2 C27 38.7(5) . . ?
C28 Ir2 C27 38.4(5) . . ?
N1 Ir2 C30 93.6(4) . . ?
C26 Ir2 C30 36.4(4) . . ?
C28 Ir2 C30 64.1(5) . . ?
C27 Ir2 C30 63.0(5) . . ?
N1 Ir2 C29 116.1(4) . . ?
C26 Ir2 C29 65.0(5) . . ?
C28 Ir2 C29 39.6(4) . . ?
C27 Ir2 C29 65.7(5) . . ?
C30 Ir2 C29 39.4(5) . . ?
N1 Ir2 S2 88.8(3) . . ?
C26 Ir2 S2 101.4(4) . . ?
C28 Ir2 S2 114.6(4) . . ?
C27 Ir2 S2 89.4(3) . . ?
C30 Ir2 S2 136.6(3) . . ?
C29 Ir2 S2 153.5(3) . . ?
N1 Ir2 Cl2 88.9(3) . . ?
C26 Ir2 Cl2 157.7(4) . . ?
C28 Ir2 Cl2 96.0(4) . . ?
C27 Ir2 Cl2 129.4(4) . . ?
C30 Ir2 Cl2 126.8(3) . . ?
C29 Ir2 Cl2 93.2(4) . . ?
S2 Ir2 Cl2 96.47(13) . . ?
N2 Ir3 C40 107.1(5) . . ?
N2 Ir3 C39 93.7(4) . . ?
C40 Ir3 C39 39.3(5) . . ?
N2 Ir3 C38 116.6(5) . . ?
C40 Ir3 C38 65.6(6) . . ?
C39 Ir3 C38 39.1(5) . . ?
N2 Ir3 C36 143.6(5) . . ?
C40 Ir3 C36 37.9(5) . . ?
C39 Ir3 C36 64.9(5) . . ?
C38 Ir3 C36 65.5(5) . . ?
N2 Ir3 C37 154.4(5) . . ?
C40 Ir3 C37 64.8(5) . . ?
C39 Ir3 C37 64.3(5) . . ?
C38 Ir3 C37 37.8(5) . . ?
C36 Ir3 C37 39.8(5) . . ?
N2 Ir3 S3 86.3(3) . . ?
C40 Ir3 S3 98.2(5) . . ?
C39 Ir3 S3 135.2(5) . . ?
C38 Ir3 S3 154.5(4) . . ?
C36 Ir3 S3 89.5(4) . . ?
C37 Ir3 S3 118.3(4) . . ?
N2 Ir3 Cl3 90.7(3) . . ?
C40 Ir3 Cl3 156.4(4) . . ?
C39 Ir3 Cl3 126.5(5) . . ?
C38 Ir3 Cl3 92.9(4) . . ?
C36 Ir3 Cl3 125.7(5) . . ?
C37 Ir3 Cl3 92.5(3) . . ?
S3 Ir3 Cl3 98.27(13) . . ?
C1 S1 Ir1 118.8(4) . . ?
C6 S2 Ir2 117.6(4) . . ?
C11 S3 Ir3 115.9(5) . . ?
C3 N1 C4 114.5(10) . . ?
C3 N1 Ir2 125.4(9) . . ?
C4 N1 Ir2 118.9(8) . . ?
C8 N2 C9 117.0(10) . . ?
C8 N2 Ir3 118.4(8) . . ?
C9 N2 Ir3 123.7(9) . . ?
C14 N3 C13 115.6(10) . . ?
C14 N3 Ir1 124.1(8) . . ?
C13 N3 Ir1 118.9(8) . . ?
C5 C1 C2 116.7(11) . . ?
C5 C1 S1 118.7(10) . . ?
C2 C1 S1 124.5(10) . . ?
C3 C2 C1 116.0(11) . . ?
N1 C3 C2 128.4(11) . . ?
C5 C4 N1 123.4(11) . . ?
C4 C5 C1 120.8(11) . . ?
C7 C6 C10 112.4(12) . . ?
C7 C6 S2 122.2(11) . . ?
C10 C6 S2 125.5(9) . . ?
C8 C7 C6 123.3(13) . . ?
N2 C8 C7 123.8(11) . . ?
N2 C9 C10 123.0(12) . . ?
C9 C10 C6 120.4(11) . . ?
C15 C11 C12 116.2(11) . . ?
C15 C11 S3 126.2(11) . . ?
C12 C11 S3 117.4(10) . . ?
C13 C12 C11 119.7(12) . . ?
N3 C13 C12 123.4(13) . . ?
N3 C14 C15 124.9(11) . . ?
C11 C15 C14 120.1(12) . . ?
C17 C16 C20 103.6(12) . . ?
C17 C16 C21 129.5(15) . . ?
C20 C16 C21 126.6(15) . . ?
C17 C16 Ir1 70.8(7) . . ?
C20 C16 Ir1 70.1(7) . . ?
C21 C16 Ir1 128.1(10) . . ?
C18 C17 C16 110.9(12) . . ?
C18 C17 C22 127.0(14) . . ?
C16 C17 C22 122.1(15) . . ?
C18 C17 Ir1 72.5(7) . . ?
C16 C17 Ir1 70.4(7) . . ?
C22 C17 Ir1 126.4(9) . . ?
C17 C18 C19 106.2(12) . . ?
C17 C18 C23 124.6(15) . . ?
C19 C18 C23 129.1(16) . . ?
C17 C18 Ir1 69.4(7) . . ?
C19 C18 Ir1 69.1(7) . . ?
C23 C18 Ir1 128.6(10) . . ?
C20 C19 C18 108.3(12) . . ?
C20 C19 C24 128.6(15) . . ?
C18 C19 C24 122.9(15) . . ?
C20 C19 Ir1 71.0(7) . . ?
C18 C19 Ir1 72.4(7) . . ?
C24 C19 Ir1 126.3(10) . . ?
C19 C20 C16 110.9(12) . . ?
C19 C20 C25 124.3(15) . . ?
C16 C20 C25 124.8(15) . . ?
C19 C20 Ir1 71.6(7) . . ?
C16 C20 Ir1 70.4(7) . . ?
C25 C20 Ir1 124.2(8) . . ?
C30 C26 C27 109.5(13) . . ?
C30 C26 C31 125.2(14) . . ?
C27 C26 C31 124.9(14) . . ?
C30 C26 Ir2 73.3(9) . . ?
C27 C26 Ir2 71.1(8) . . ?
C31 C26 Ir2 128.2(10) . . ?
C28 C27 C26 107.5(12) . . ?
C28 C27 C32 125.9(13) . . ?
C26 C27 C32 126.4(14) . . ?
C28 C27 Ir2 70.8(7) . . ?
C26 C27 Ir2 70.3(8) . . ?
C32 C27 Ir2 128.8(9) . . ?
C27 C28 C29 109.4(12) . . ?
C27 C28 C33 127.5(13) . . ?
C29 C28 C33 123.1(13) . . ?
C27 C28 Ir2 70.8(7) . . ?
C29 C28 Ir2 71.7(6) . . ?
C33 C28 Ir2 125.3(10) . . ?
C34 C29 C28 125.1(13) . . ?
C34 C29 C30 132.1(13) . . ?
C28 C29 C30 102.4(11) . . ?
C34 C29 Ir2 129.5(10) . . ?
C28 C29 Ir2 68.6(6) . . ?
C30 C29 Ir2 69.8(6) . . ?
C26 C30 C29 111.1(12) . . ?
C26 C30 C35 130.2(12) . . ?
C29 C30 C35 118.6(12) . . ?
C26 C30 Ir2 70.3(8) . . ?
C29 C30 Ir2 70.8(6) . . ?
C35 C30 Ir2 124.5(8) . . ?
C40 C36 C41 126.9(17) . . ?
C40 C36 C37 106.7(13) . . ?
C41 C36 C37 126.4(15) . . ?
C40 C36 Ir3 69.6(7) . . ?
C41 C36 Ir3 125.8(10) . . ?
C37 C36 Ir3 70.3(7) . . ?
C38 C37 C36 108.6(12) . . ?
C38 C37 C42 124.4(14) . . ?
C36 C37 C42 127.0(14) . . ?
C38 C37 Ir3 70.7(7) . . ?
C36 C37 Ir3 69.9(7) . . ?
C42 C37 Ir3 127.4(8) . . ?
C37 C38 C39 107.9(12) . . ?
C37 C38 C43 127.6(16) . . ?
C39 C38 C43 124.4(16) . . ?
C37 C38 Ir3 71.4(7) . . ?
C39 C38 Ir3 70.3(8) . . ?
C43 C38 Ir3 127.1(10) . . ?
C40 C39 C38 107.2(12) . . ?
C40 C39 C44 126.5(17) . . ?
C38 C39 C44 126.2(16) . . ?
C40 C39 Ir3 69.2(7) . . ?
C38 C39 Ir3 70.6(7) . . ?
C44 C39 Ir3 125.4(9) . . ?
C36 C40 C39 109.6(15) . . ?
C36 C40 C45 121.9(16) . . ?
C39 C40 C45 128.0(16) . . ?
C36 C40 Ir3 72.5(7) . . ?
C39 C40 Ir3 71.5(7) . . ?
C45 C40 Ir3 128.8(10) . . ?

loop_
_geom_bond_atom_site_label_1
_geom_bond_atom_site_label_2
_geom_bond_distance
_geom_bond_site_symmetry_2
_geom_bond_publ_flag
Ir1 N3 2.120(9) . ?
Ir1 C20 2.138(11) . ?
Ir1 C16 2.142(12) . ?
Ir1 C19 2.145(12) . ?
Ir1 C17 2.147(11) . ?
Ir1 C18 2.189(12) . ?
Ir1 S1 2.357(3) . ?
Ir1 Cl1 2.411(3) . ?
Ir2 N1 2.114(9) . ?
Ir2 C26 2.140(14) . ?
Ir2 C28 2.150(11) . ?
Ir2 C27 2.150(12) . ?
Ir2 C30 2.177(12) . ?
Ir2 C29 2.192(11) . ?
Ir2 S2 2.349(3) . ?
Ir2 Cl2 2.440(4) . ?
Ir3 N2 2.133(9) . ?
Ir3 C40 2.138(12) . ?
Ir3 C39 2.168(12) . ?
Ir3 C38 2.173(13) . ?
Ir3 C36 2.176(11) . ?
Ir3 C37 2.182(12) . ?
Ir3 S3 2.366(4) . ?
Ir3 Cl3 2.437(3) . ?
S1 C1 1.731(13) . ?
S2 C6 1.716(14) . ?
S3 C11 1.758(12) . ?
N1 C3 1.286(14) . ?
N1 C4 1.402(15) . ?
N2 C8 1.318(15) . ?
N2 C9 1.327(14) . ?
N3 C14 1.291(15) . ?
N3 C13 1.363(15) . ?
C1 C5 1.409(16) . ?
C1 C2 1.426(16) . ?
C2 C3 1.388(16) . ?
C4 C5 1.332(15) . ?
C6 C7 1.377(16) . ?
C6 C10 1.446(17) . ?
C7 C8 1.344(17) . ?
C9 C10 1.372(16) . ?
C11 C15 1.363(16) . ?
C11 C12 1.391(18) . ?
C12 C13 1.364(16) . ?
C14 C15 1.377(15) . ?
C16 C17 1.424(18) . ?
C16 C20 1.445(18) . ?
C16 C21 1.54(2) . ?
C17 C18 1.416(18) . ?
C17 C22 1.507(17) . ?
C18 C19 1.427(18) . ?
C18 C23 1.473(19) . ?
C19 C20 1.373(18) . ?
C19 C24 1.54(2) . ?
C20 C25 1.568(17) . ?
C26 C30 1.349(17) . ?
C26 C27 1.420(17) . ?
C26 C31 1.51(2) . ?
C27 C28 1.414(18) . ?
C27 C32 1.504(17) . ?
C28 C29 1.473(17) . ?
C28 C33 1.529(18) . ?
C29 C34 1.448(17) . ?
C29 C30 1.474(17) . ?
C30 C35 1.526(17) . ?
C36 C40 1.402(19) . ?
C36 C41 1.48(2) . ?
C36 C37 1.48(2) . ?
C37 C38 1.412(18) . ?
C37 C42 1.503(18) . ?
C38 C39 1.45(2) . ?
C38 C43 1.50(2) . ?
C39 C40 1.45(2) . ?
C39 C44 1.480(19) . ?
C40 C45 1.53(2) . ?
